data_1565430
loop_
_publ_author_name
'Jiang, Xiujie'
'Tao, Wei'
'Chen, Cheng'
'Xu, Guoyong'
'Zhang, Haoke'
'Wei, Peifa'

_publ_section_title
;
 An unexpected non-conjugated AIEgen with a discrete dimer for pure
 intermolecular through-space charge transfer emission
;
_journal_name_full 'Chemical Science'
_journal_paper_doi 10.1039/D1SC05426K
_journal_year 2021
_chemical_formula_moiety 'F6 P, C29 H21 N2'
_chemical_formula_sum 'C29 H21 F6 N2 P'
_chemical_formula_weight 542.45
_space_group_crystal_system monoclinic
_space_group_IT_number 14
_space_group_name_Hall '-P 2ybc'
_space_group_name_H-M_alt 'P 1 21/c 1'
_atom_sites_solution_hydrogens geom
_audit_creation_date 2021-05-17
_audit_creation_method
;
Olex2 1.2
(compiled 2018.05.29 svn.r3508 for OlexSys, GUI svn.r5506)
;
_audit_update_record
;
2021-06-17 deposited with the CCDC.	2021-11-22 downloaded from the CCDC.
;
_cell_angle_alpha 90
_cell_angle_beta 99.66
_cell_angle_gamma 90
_cell_formula_units_Z 4
_cell_length_a 10.285
_cell_length_b 8.039
_cell_length_c 29.472
_cell_measurement_reflns_used 4523
_cell_measurement_temperature 293(2)
_cell_measurement_theta_max 69.59
_cell_measurement_theta_min 4.36
_cell_volume 2402.226
_computing_molecular_graphics 'Olex2 (Dolomanov et al., 2009)'
_computing_publication_material 'Olex2 (Dolomanov et al., 2009)'
_computing_structure_refinement 'ShelXL (Sheldrick, 2015)'
_computing_structure_solution 'ShelXT (Sheldrick, 2015)'
_diffrn_ambient_temperature 293(2)
_diffrn_measured_fraction_theta_full 0.976
_diffrn_measured_fraction_theta_max 0.958
_diffrn_measurement_device_type 'STOE STADIVARI'
_diffrn_radiation_type CuK\a
_diffrn_radiation_wavelength 1.54186
_diffrn_reflns_av_R_equivalents 0.0683
_diffrn_reflns_av_unetI/netI 0.0941
_diffrn_reflns_Laue_measured_fraction_full 0.976
_diffrn_reflns_Laue_measured_fraction_max 0.958
_diffrn_reflns_limit_h_max 12
_diffrn_reflns_limit_h_min -10
_diffrn_reflns_limit_k_max 7
_diffrn_reflns_limit_k_min -9
_diffrn_reflns_limit_l_max 35
_diffrn_reflns_limit_l_min -24
_diffrn_reflns_number 10428
_diffrn_reflns_point_group_measured_fraction_full 0.976
_diffrn_reflns_point_group_measured_fraction_max 0.958
_diffrn_reflns_theta_full 67.686
_diffrn_reflns_theta_max 69.935
_diffrn_reflns_theta_min 4.361
_exptl_absorpt_coefficient_mu 1.638
_exptl_crystal_colour yellow
_exptl_crystal_colour_primary yellow
_exptl_crystal_density_diffrn 1.500
_exptl_crystal_description block
_exptl_crystal_F_000 1112
_exptl_crystal_size_max 0.3
_exptl_crystal_size_mid 0.2
_exptl_crystal_size_min 0.1
_refine_diff_density_max 0.355
_refine_diff_density_min -0.325
_refine_diff_density_rms 0.081
_refine_ls_extinction_method none
_refine_ls_goodness_of_fit_ref 1.012
_refine_ls_hydrogen_treatment constr
_refine_ls_matrix_type full
_refine_ls_number_parameters 344
_refine_ls_number_reflns 4356
_refine_ls_number_restraints 0
_refine_ls_restrained_S_all 1.012
_refine_ls_R_factor_all 0.1218
_refine_ls_R_factor_gt 0.0605
_refine_ls_shift/su_max 0.001
_refine_ls_shift/su_mean 0.000
_refine_ls_structure_factor_coef Fsqd
_refine_ls_weighting_details 'w=1/[\s^2^(Fo^2^)+(0.0709P)^2^+1.1414P] where P=(Fo^2^+2Fc^2^)/3'
_refine_ls_weighting_scheme calc
_refine_ls_wR_factor_gt 0.1319
_refine_ls_wR_factor_ref 0.1620
_reflns_Friedel_coverage 0.000
_reflns_number_gt 2555
_reflns_number_total 4356
_reflns_threshold_expression 'I > 2\s(I)'
_cod_data_source_file d1sc05426k2.cif
_cod_data_source_block 0922-56
_cod_original_cell_volume 2402.2
_cod_database_code 1565430
_shelx_shelxl_version_number 2018/3
_shelx_space_group_comment
;
The symmetry employed for this shelxl refinement is uniquely defined
by the following loop, which should always be used as a source of
symmetry information in preference to the above space-group names.
They are only intended as comments.
;
_shelx_estimated_absorpt_t_max 0.853
_shelx_estimated_absorpt_t_min 0.639
_olex2_refinement_description
;
1. Fixed Uiso
 At 1.2 times of:
  All C(H) groups
 At 1.5 times of:
  All C(H,H,H) groups
2.a Aromatic/amide H refined with riding coordinates:
 C00C(H00C), C00F(H00F), C00H(H00H), C00I(H00I), C00K(H00K), C00M(H00M),
 C00N(H00N), C00P(H00P), C00Q(H00Q), C00S(H00S), C00T(H00T), C00V(H00V),
 C00W(H00W), C00X(H00X), C00Y(H00Y), C00Z(H00Z), C010(H010), C011(H011)
2.b Idealised Me refined as rotating group:
 C012(H01A,H01B,H01C)
;
_olex2_submission_special_instructions 'No special instructions were received'

loop_
_space_group_symop_operation_xyz
'x, y, z'
'-x, y+1/2, -z+1/2'
'-x, -y, -z'
'x, -y-1/2, z-1/2'

loop_
_atom_site_label
_atom_site_type_symbol
_atom_site_fract_x
_atom_site_fract_y
_atom_site_fract_z
_atom_site_U_iso_or_equiv
_atom_site_adp_type
_atom_site_occupancy
_atom_site_site_symmetry_order
_atom_site_calc_flag
_atom_site_refinement_flags_posn
_atom_site_refinement_flags_adp
_atom_site_refinement_flags_occupancy
_atom_site_disorder_assembly
_atom_site_disorder_group
P001 P -0.24418(10) 0.28914(14) 0.54690(4) 0.0209(3) Uani 1 1 d . . . . .
F002 F -0.3593(2) 0.4206(3) 0.53172(8) 0.0288(6) Uani 1 1 d . . . . .
F003 F -0.2757(2) 0.2040(3) 0.49707(8) 0.0314(6) Uani 1 1 d . . . . .
F004 F -0.3471(3) 0.1649(3) 0.56430(8) 0.0332(6) Uani 1 1 d . . . . .
F005 F -0.1427(3) 0.4117(3) 0.52834(10) 0.0410(7) Uani 1 1 d . . . . .
F006 F -0.2128(3) 0.3721(3) 0.59633(9) 0.0400(7) Uani 1 1 d . . . . .
F007 F -0.1283(3) 0.1579(3) 0.56131(9) 0.0409(7) Uani 1 1 d . . . . .
N008 N -0.2516(3) 0.8012(4) 0.53683(11) 0.0212(8) Uani 1 1 d . . . . .
N009 N 0.6827(3) 0.9378(5) 0.68283(12) 0.0273(9) Uani 1 1 d . . . . .
C00A C 0.4953(4) 0.7817(5) 0.71355(13) 0.0168(8) Uani 1 1 d . . . . .
C00B C 0.6484(4) 0.7151(5) 0.78741(13) 0.0156(8) Uani 1 1 d . . . . .
C00C C 0.3488(4) 0.8658(5) 0.64049(13) 0.0178(9) Uani 1 1 d . . . . .
H00C H 0.420045 0.920207 0.631480 0.021 Uiso 1 1 calc R . . . .
C00D C 0.3662(4) 0.7831(5) 0.68297(12) 0.0145(8) Uani 1 1 d . . . . .
C00E C 0.8858(4) 0.6498(5) 0.80547(13) 0.0174(9) Uani 1 1 d . . . . .
C00F C 0.1354(4) 0.7080(5) 0.66675(13) 0.0178(8) Uani 1 1 d . . . . .
H00F H 0.063316 0.655781 0.675855 0.021 Uiso 1 1 calc R . . . .
C00G C 0.7824(4) 0.8031(5) 0.86104(13) 0.0197(9) Uani 1 1 d . . . . .
C00H C 0.7604(4) 0.5520(5) 0.73266(13) 0.0183(9) Uani 1 1 d . . . . .
H00H H 0.681941 0.545280 0.711812 0.022 Uiso 1 1 calc R . . . .
C00I C 0.8927(4) 0.7347(5) 0.84706(13) 0.0190(9) Uani 1 1 d . . . . .
H00I H 0.974161 0.745695 0.866041 0.023 Uiso 1 1 calc R . . . .
C00J C -0.0084(4) 0.7894(5) 0.59384(13) 0.0169(8) Uani 1 1 d . . . . .
C00K C 0.9986(4) 0.5712(5) 0.79320(15) 0.0219(9) Uani 1 1 d . . . . .
H00K H 1.078763 0.578065 0.813139 0.026 Uiso 1 1 calc R . . . .
C00L C 0.6570(4) 0.7915(5) 0.83133(13) 0.0180(8) Uani 1 1 d . . . . .
C00M C 0.5214(4) 0.7168(5) 0.75682(13) 0.0167(8) Uani 1 1 d . . . . .
H00M H 0.450908 0.668442 0.767988 0.020 Uiso 1 1 calc R . . . .
C00N C -0.0194(4) 0.7941(5) 0.54586(14) 0.0216(9) Uani 1 1 d . . . . .
H00N H 0.056347 0.793593 0.532512 0.026 Uiso 1 1 calc R . . . .
C00O C 0.7624(4) 0.6413(5) 0.77463(13) 0.0170(8) Uani 1 1 d . . . . .
C00P C 0.2561(4) 0.7041(5) 0.69550(13) 0.0180(8) Uani 1 1 d . . . . .
H00P H 0.264343 0.648445 0.723507 0.022 Uiso 1 1 calc R . . . .
C00Q C -0.2448(4) 0.7962(5) 0.58212(14) 0.0216(9) Uani 1 1 d . . . . .
H00Q H -0.322396 0.797220 0.594385 0.026 Uiso 1 1 calc R . . . .
C00R C 0.6008(4) 0.8660(5) 0.69635(13) 0.0188(9) Uani 1 1 d . . . . .
C00S C -0.1392(4) 0.7995(5) 0.51877(14) 0.0221(9) Uani 1 1 d . . . . .
H00S H -0.144374 0.801961 0.486971 0.027 Uiso 1 1 calc R . . . .
C00T C -0.1260(4) 0.7893(5) 0.61138(13) 0.0184(8) Uani 1 1 d . . . . .
H00T H -0.124059 0.784652 0.643016 0.022 Uiso 1 1 calc R . . . .
C00U C 0.1197(4) 0.7890(5) 0.62413(13) 0.0174(8) Uani 1 1 d . . . . .
C00V C 0.8696(4) 0.4770(5) 0.72242(14) 0.0227(9) Uani 1 1 d . . . . .
H00V H 0.864944 0.418222 0.695006 0.027 Uiso 1 1 calc R . . . .
C00W C 0.2293(4) 0.8682(5) 0.61205(14) 0.0185(9) Uani 1 1 d . . . . .
H00W H 0.221007 0.923826 0.584054 0.022 Uiso 1 1 calc R . . . .
C00X C 0.5569(5) 0.9359(5) 0.88866(15) 0.0296(11) Uani 1 1 d . . . . .
H00X H 0.481931 0.976545 0.898684 0.036 Uiso 1 1 calc R . . . .
C00Y C 0.5448(4) 0.8573(5) 0.84763(13) 0.0209(9) Uani 1 1 d . . . . .
H00Y H 0.461759 0.846007 0.829725 0.025 Uiso 1 1 calc R . . . .
C00Z C 0.9924(4) 0.4874(5) 0.75352(14) 0.0239(10) Uani 1 1 d . . . . .
H00Z H 1.067385 0.436251 0.746246 0.029 Uiso 1 1 calc R . . . .
C010 C 0.6811(5) 0.9572(6) 0.91646(15) 0.0319(11) Uani 1 1 d . . . . .
H010 H 0.688168 1.015836 0.943965 0.038 Uiso 1 1 calc R . . . .
C011 C 0.7903(5) 0.8923(5) 0.90320(14) 0.0270(10) Uani 1 1 d . . . . .
H011 H 0.871830 0.906105 0.921925 0.032 Uiso 1 1 calc R . . . .
C012 C -0.3809(4) 0.8084(6) 0.50637(15) 0.0268(10) Uani 1 1 d . . . . .
H01A H -0.414348 0.697583 0.500432 0.040 Uiso 1 1 calc GR . . . .
H01B H -0.371182 0.860637 0.477848 0.040 Uiso 1 1 calc GR . . . .
H01C H -0.441462 0.871502 0.521018 0.040 Uiso 1 1 calc GR . . . .

loop_
_atom_site_aniso_label
_atom_site_aniso_U_11
_atom_site_aniso_U_22
_atom_site_aniso_U_33
_atom_site_aniso_U_23
_atom_site_aniso_U_13
_atom_site_aniso_U_12
P001 0.0201(5) 0.0184(5) 0.0231(6) -0.0022(4) 0.0008(4) 0.0004(5)
F002 0.0269(14) 0.0261(14) 0.0339(14) 0.0063(11) 0.0064(11) 0.0058(11)
F003 0.0315(14) 0.0369(15) 0.0273(13) -0.0055(12) 0.0090(11) -0.0013(12)
F004 0.0427(16) 0.0260(14) 0.0334(14) 0.0039(11) 0.0135(12) -0.0041(11)
F005 0.0313(15) 0.0297(16) 0.0658(19) -0.0053(13) 0.0189(13) -0.0076(12)
F006 0.0480(17) 0.0353(15) 0.0321(15) -0.0103(12) -0.0061(12) 0.0036(13)
F007 0.0326(15) 0.0296(16) 0.0548(18) -0.0065(13) -0.0090(13) 0.0104(12)
N008 0.0199(17) 0.0136(17) 0.027(2) -0.0039(15) -0.0037(15) 0.0030(15)
N009 0.0197(19) 0.037(2) 0.0256(19) 0.0098(17) 0.0048(15) -0.0012(17)
C00A 0.017(2) 0.015(2) 0.019(2) -0.0064(17) 0.0064(16) -0.0001(17)
C00B 0.018(2) 0.0098(19) 0.019(2) 0.0024(16) 0.0031(16) -0.0020(16)
C00C 0.018(2) 0.017(2) 0.020(2) 0.0003(17) 0.0063(16) -0.0025(17)
C00D 0.0148(19) 0.0125(19) 0.017(2) -0.0031(16) 0.0054(15) 0.0033(16)
C00E 0.017(2) 0.015(2) 0.020(2) 0.0098(16) 0.0012(16) -0.0005(16)
C00F 0.0129(19) 0.020(2) 0.022(2) -0.0031(18) 0.0065(15) -0.0028(17)
C00G 0.024(2) 0.015(2) 0.018(2) 0.0054(17) -0.0007(16) -0.0056(18)
C00H 0.019(2) 0.019(2) 0.017(2) 0.0028(17) 0.0027(16) 0.0000(17)
C00I 0.021(2) 0.014(2) 0.020(2) 0.0059(16) -0.0020(17) -0.0042(17)
C00J 0.021(2) 0.0069(18) 0.024(2) -0.0059(16) 0.0050(16) 0.0003(17)
C00K 0.0100(19) 0.018(2) 0.037(3) 0.0100(19) 0.0020(17) -0.0020(16)
C00L 0.025(2) 0.0137(19) 0.017(2) 0.0043(17) 0.0093(16) -0.0015(18)
C00M 0.015(2) 0.017(2) 0.019(2) 0.0005(17) 0.0059(16) 0.0000(17)
C00N 0.019(2) 0.020(2) 0.026(2) -0.0100(18) 0.0043(17) 0.0027(18)
C00O 0.015(2) 0.017(2) 0.019(2) 0.0039(17) 0.0051(16) -0.0021(16)
C00P 0.019(2) 0.019(2) 0.015(2) 0.0007(17) 0.0024(15) -0.0008(18)
C00Q 0.016(2) 0.019(2) 0.030(2) 0.0034(19) 0.0040(17) 0.0031(18)
C00R 0.015(2) 0.022(2) 0.018(2) -0.0021(17) -0.0010(16) 0.0021(18)
C00S 0.028(2) 0.019(2) 0.018(2) -0.0048(18) -0.0008(17) 0.0016(19)
C00T 0.016(2) 0.023(2) 0.016(2) -0.0045(17) -0.0002(16) -0.0019(18)
C00U 0.018(2) 0.0123(19) 0.022(2) -0.0032(17) 0.0054(16) 0.0027(17)
C00V 0.028(2) 0.017(2) 0.025(2) 0.0003(18) 0.0112(18) 0.0020(18)
C00W 0.019(2) 0.019(2) 0.017(2) -0.0015(16) 0.0049(16) 0.0025(17)
C00X 0.041(3) 0.018(2) 0.035(3) 0.0029(19) 0.020(2) 0.007(2)
C00Y 0.025(2) 0.021(2) 0.017(2) 0.0065(17) 0.0051(17) 0.0045(18)
C00Z 0.022(2) 0.019(2) 0.033(2) 0.0082(19) 0.0131(18) 0.0055(18)
C010 0.058(3) 0.021(2) 0.020(2) -0.0012(19) 0.015(2) -0.003(2)
C011 0.037(3) 0.022(2) 0.021(2) 0.0038(18) 0.0040(19) -0.009(2)
C012 0.023(2) 0.025(2) 0.028(2) -0.004(2) -0.0077(18) 0.0033(19)

loop_
_atom_type_symbol
_atom_type_description
_atom_type_scat_dispersion_real
_atom_type_scat_dispersion_imag
_atom_type_scat_source
C C 0.0181 0.0091 'International Tables Vol C Tables 4.2.6.8 and 6.1.1.4'
H H 0.0000 0.0000 'International Tables Vol C Tables 4.2.6.8 and 6.1.1.4'
F F 0.0727 0.0534 'International Tables Vol C Tables 4.2.6.8 and 6.1.1.4'
N N 0.0311 0.0180 'International Tables Vol C Tables 4.2.6.8 and 6.1.1.4'
P P 0.2955 0.4335 'International Tables Vol C Tables 4.2.6.8 and 6.1.1.4'

loop_
_geom_angle_atom_site_label_1
_geom_angle_atom_site_label_2
_geom_angle_atom_site_label_3
_geom_angle
_geom_angle_site_symmetry_1
_geom_angle_site_symmetry_3
_geom_angle_publ_flag
F002 P001 F003 89.99(14) . . ?
F002 P001 F004 90.22(14) . . ?
F002 P001 F005 89.55(14) . . ?
F002 P001 F007 179.09(16) . . ?
F004 P001 F003 89.11(14) . . ?
F005 P001 F003 89.58(14) . . ?
F005 P001 F004 178.66(15) . . ?
F006 P001 F002 90.34(14) . . ?
F006 P001 F003 179.60(16) . . ?
F006 P001 F004 90.66(15) . . ?
F006 P001 F005 90.66(16) . . ?
F006 P001 F007 90.35(14) . . ?
F007 P001 F003 89.33(14) . . ?
F007 P001 F004 90.38(15) . . ?
F007 P001 F005 89.84(15) . . ?
C00Q N008 C00S 119.5(3) . . ?
C00Q N008 C012 120.2(4) . . ?
C00S N008 C012 120.3(3) . . ?
C00M C00A C00D 126.2(4) . . ?
C00M C00A C00R 117.9(3) . . ?
C00R C00A C00D 115.8(3) . . ?
C00L C00B C00M 118.1(3) . . ?
C00O C00B C00L 119.6(3) . . ?
C00O C00B C00M 122.3(3) . . ?
C00D C00C H00C 119.3 . . ?
C00W C00C H00C 119.3 . . ?
C00W C00C C00D 121.4(4) . . ?
C00C C00D C00A 121.1(3) . . ?
C00P C00D C00A 121.4(3) . . ?
C00P C00D C00C 117.5(3) . . ?
C00I C00E C00K 121.2(4) . . ?
C00I C00E C00O 119.4(4) . . ?
C00K C00E C00O 119.4(4) . . ?
C00P C00F H00F 119.4 . . ?
C00P C00F C00U 121.2(4) . . ?
C00U C00F H00F 119.4 . . ?
C00I C00G C00L 119.4(4) . . ?
C00I C00G C011 122.0(4) . . ?
C011 C00G C00L 118.6(4) . . ?
C00O C00H H00H 119.1 . . ?
C00V C00H H00H 119.1 . . ?
C00V C00H C00O 121.7(4) . . ?
C00E C00I H00I 118.9 . . ?
C00G C00I C00E 122.2(4) . . ?
C00G C00I H00I 118.9 . . ?
C00N C00J C00U 121.9(3) . . ?
C00T C00J C00N 116.6(3) . . ?
C00T C00J C00U 121.5(3) . . ?
C00E C00K H00K 119.2 . . ?
C00Z C00K C00E 121.6(4) . . ?
C00Z C00K H00K 119.2 . . ?
C00B C00L C00G 119.7(4) . . ?
C00B C00L C00Y 122.5(4) . . ?
C00Y C00L C00G 117.8(4) . . ?
C00A C00M C00B 126.7(4) . . ?
C00A C00M H00M 116.6 . . ?
C00B C00M H00M 116.6 . . ?
C00J C00N H00N 119.7 . . ?
C00S C00N C00J 120.6(4) . . ?
C00S C00N H00N 119.7 . . ?
C00B C00O C00E 119.6(4) . . ?
C00B C00O C00H 123.2(3) . . ?
C00H C00O C00E 117.2(4) . . ?
C00D C00P H00P 119.6 . . ?
C00F C00P C00D 120.7(4) . . ?
C00F C00P H00P 119.6 . . ?
N008 C00Q H00Q 119.2 . . ?
N008 C00Q C00T 121.6(4) . . ?
C00T C00Q H00Q 119.2 . . ?
N009 C00R C00A 177.8(5) . . ?
N008 C00S C00N 121.5(4) . . ?
N008 C00S H00S 119.2 . . ?
C00N C00S H00S 119.2 . . ?
C00J C00T H00T 119.9 . . ?
C00Q C00T C00J 120.2(4) . . ?
C00Q C00T H00T 119.9 . . ?
C00F C00U C00J 120.3(4) . . ?
C00W C00U C00F 117.8(4) . . ?
C00W C00U C00J 121.9(4) . . ?
C00H C00V H00V 119.8 . . ?
C00H C00V C00Z 120.4(4) . . ?
C00Z C00V H00V 119.8 . . ?
C00C C00W C00U 121.4(4) . . ?
C00C C00W H00W 119.3 . . ?
C00U C00W H00W 119.3 . . ?
C00Y C00X H00X 119.5 . . ?
C00Y C00X C010 121.1(4) . . ?
C010 C00X H00X 119.5 . . ?
C00L C00Y H00Y 119.4 . . ?
C00X C00Y C00L 121.2(4) . . ?
C00X C00Y H00Y 119.4 . . ?
C00K C00Z C00V 119.7(4) . . ?
C00K C00Z H00Z 120.2 . . ?
C00V C00Z H00Z 120.2 . . ?
C00X C010 H010 120.0 . . ?
C011 C010 C00X 120.0(4) . . ?
C011 C010 H010 120.0 . . ?
C00G C011 H011 119.4 . . ?
C010 C011 C00G 121.1(4) . . ?
C010 C011 H011 119.4 . . ?
N008 C012 H01A 109.5 . . ?
N008 C012 H01B 109.5 . . ?
N008 C012 H01C 109.5 . . ?
H01A C012 H01B 109.5 . . ?
H01A C012 H01C 109.5 . . ?
H01B C012 H01C 109.5 . . ?

loop_
_geom_bond_atom_site_label_1
_geom_bond_atom_site_label_2
_geom_bond_distance
_geom_bond_site_symmetry_2
_geom_bond_publ_flag
P001 F002 1.594(3) . ?
P001 F003 1.603(3) . ?
P001 F004 1.601(3) . ?
P001 F005 1.597(3) . ?
P001 F006 1.585(3) . ?
P001 F007 1.595(3) . ?
N008 C00Q 1.326(5) . ?
N008 C00S 1.351(5) . ?
N008 C012 1.476(5) . ?
N009 C00R 1.146(5) . ?
C00A C00D 1.474(5) . ?
C00A C00M 1.362(5) . ?
C00A C00R 1.441(6) . ?
C00B C00L 1.422(5) . ?
C00B C00M 1.458(5) . ?
C00B C00O 1.420(5) . ?
C00C H00C 0.9300 . ?
C00C C00D 1.402(5) . ?
C00C C00W 1.367(5) . ?
C00D C00P 1.401(5) . ?
C00E C00I 1.394(6) . ?
C00E C00K 1.421(6) . ?
C00E C00O 1.433(5) . ?
C00F H00F 0.9300 . ?
C00F C00P 1.380(5) . ?
C00F C00U 1.400(6) . ?
C00G C00I 1.385(6) . ?
C00G C00L 1.435(5) . ?
C00G C011 1.425(6) . ?
C00H H00H 0.9300 . ?
C00H C00O 1.427(5) . ?
C00H C00V 1.353(6) . ?
C00I H00I 0.9300 . ?
C00J C00N 1.400(6) . ?
C00J C00T 1.393(5) . ?
C00J C00U 1.463(5) . ?
C00K H00K 0.9300 . ?
C00K C00Z 1.342(6) . ?
C00L C00Y 1.424(6) . ?
C00M H00M 0.9300 . ?
C00N H00N 0.9300 . ?
C00N C00S 1.351(5) . ?
C00P H00P 0.9300 . ?
C00Q H00Q 0.9300 . ?
C00Q C00T 1.373(5) . ?
C00S H00S 0.9300 . ?
C00T H00T 0.9300 . ?
C00U C00W 1.391(6) . ?
C00V H00V 0.9300 . ?
C00V C00Z 1.433(6) . ?
C00W H00W 0.9300 . ?
C00X H00X 0.9300 . ?
C00X C00Y 1.351(6) . ?
C00X C010 1.408(7) . ?
C00Y H00Y 0.9300 . ?
C00Z H00Z 0.9300 . ?
C010 H010 0.9300 . ?
C010 C011 1.354(7) . ?
C011 H011 0.9300 . ?
C012 H01A 0.9600 . ?
C012 H01B 0.9600 . ?
C012 H01C 0.9600 . ?
